data_2218677
loop_
_publ_author_name
'Zhou, Chun-Sheng'
'Zhang, Guo-Chun'

_publ_section_title
;
 <i>catena</i>-Poly[[dichloridonickel(II)]-\m-1,3-di-4-pyridylpropane]
;
_journal_coeditor_code DN2360
_journal_issue 7
_journal_name_full 'Acta Crystallographica Section E'
_journal_page_first m966
_journal_paper_doi 10.1107/S1600536808018862
_journal_volume 64
_journal_year 2008
_chemical_formula_iupac '[Ni Cl2 (C13 H14 N2)]'
_chemical_formula_moiety 'C13 H14 Cl2 N2 Ni'
_chemical_formula_sum 'C13 H14 Cl2 N2 Ni'
_chemical_formula_weight 327.87
_chemical_name_systematic
;
catena-Poly[[dichloridonickel(II)]-\m-1,3-di-4-pyridylpropane]
;
_space_group_IT_number 11
_symmetry_cell_setting monoclinic
_symmetry_space_group_name_Hall '-P 2yb'
_symmetry_space_group_name_H-M 'P 1 21/m 1'
_atom_sites_solution_hydrogens geom
_atom_sites_solution_primary direct
_atom_sites_solution_secondary difmap
_audit_creation_method SHELXL-97
_cell_angle_alpha 90.00
_cell_angle_beta 93.588(6)
_cell_angle_gamma 90.00
_cell_formula_units_Z 2
_cell_length_a 5.1928(17)
_cell_length_b 12.972(4)
_cell_length_c 10.492(3)
_cell_measurement_reflns_used 1328
_cell_measurement_temperature 298(2)
_cell_measurement_theta_max 25.20
_cell_measurement_theta_min 2.50
_cell_volume 705.4(4)
_computing_cell_refinement 'SAINT (Bruker, 1999)'
_computing_data_collection 'SMART (Bruker, 1998)'
_computing_data_reduction 'SAINT (Bruker, 1999)'
_computing_molecular_graphics 'SHELXTL (Sheldrick, 2008)'
_computing_publication_material 'SHELXTL (Sheldrick, 2008)'
_computing_structure_refinement 'SHELXL97 (Sheldrick, 2008)'
_computing_structure_solution 'SHELXS97 (Sheldrick, 2008)'
_diffrn_ambient_temperature 298(2)
_diffrn_measured_fraction_theta_full 0.995
_diffrn_measured_fraction_theta_max 0.995
_diffrn_measurement_device_type 'Bruker APEX area-detector'
_diffrn_measurement_method '\f and \w'
_diffrn_radiation_monochromator graphite
_diffrn_radiation_source 'fine-focus sealed tube'
_diffrn_radiation_type MoK\a
_diffrn_radiation_wavelength 0.71073
_diffrn_reflns_av_R_equivalents 0.0460
_diffrn_reflns_av_sigmaI/netI 0.0851
_diffrn_reflns_limit_h_max 5
_diffrn_reflns_limit_h_min -6
_diffrn_reflns_limit_k_max 15
_diffrn_reflns_limit_k_min -13
_diffrn_reflns_limit_l_max 12
_diffrn_reflns_limit_l_min -12
_diffrn_reflns_number 3581
_diffrn_reflns_theta_full 25.20
_diffrn_reflns_theta_max 25.20
_diffrn_reflns_theta_min 2.50
_diffrn_standards_interval_count 0
_diffrn_standards_interval_time 0
_diffrn_standards_number 0
_exptl_absorpt_coefficient_mu 1.736
_exptl_absorpt_correction_T_max 0.7686
_exptl_absorpt_correction_T_min 0.6707
_exptl_absorpt_correction_type multi-scan
_exptl_absorpt_process_details '(SADABS; Sheldrick, 1996)'
_exptl_crystal_colour green
_exptl_crystal_density_diffrn 1.544
_exptl_crystal_density_method 'not measured'
_exptl_crystal_description bloc
_exptl_crystal_F_000 336
_exptl_crystal_size_max 0.25
_exptl_crystal_size_mid 0.20
_exptl_crystal_size_min 0.16
_refine_diff_density_max 0.439
_refine_diff_density_min -0.443
_refine_ls_extinction_method none
_refine_ls_goodness_of_fit_ref 0.868
_refine_ls_hydrogen_treatment constr
_refine_ls_matrix_type full
_refine_ls_number_parameters 88
_refine_ls_number_reflns 1328
_refine_ls_number_restraints 0
_refine_ls_restrained_S_all 0.868
_refine_ls_R_factor_all 0.0734
_refine_ls_R_factor_gt 0.0383
_refine_ls_shift/su_max 0.000
_refine_ls_shift/su_mean 0.000
_refine_ls_structure_factor_coef Fsqd
_refine_ls_weighting_details 'calc w=1/[\s^2^(Fo^2^)+(0.009P)^2^+0.821P] where P=(Fo^2^+2Fc^2^)/3'
_refine_ls_weighting_scheme calc
_refine_ls_wR_factor_gt 0.0627
_refine_ls_wR_factor_ref 0.0670
_reflns_number_gt 763
_reflns_number_total 1328
_reflns_threshold_expression I>2\s(I)
_cod_data_source_file dn2360.cif
_cod_data_source_block I
_cod_depositor_comments
;
The following automatic conversions were performed:
'_symmetry_cell_setting' value 'Monoclinic' changed to 'monoclinic'
according to '/home/saulius/struct/CIF-dictionaries/cif_core.dic'
dictionary named 'cif_core.dic' version 2.4.1 from 2010-06-29.

Automatic conversion script
Id: cif_fix_enum 1527 2010-12-29 10:47:43Z saulius 

The following automatic conversions were performed:

'_symmetry_cell_setting' value 'Monoclinic' changed to 'monoclinic'
according to /home/saulius/struct/CIF-dictionaries/cif_core.dic
dictionary named 'cif_core.dic' version 2.4.1 from 2010-06-29.

Automatic conversion script
Id: cif_fix_values 1715 2011-07-08 13:25:40Z adriana 
;
_cod_original_cell_volume 705.3(4)
_cod_original_sg_symbol_H-M 'P 21/m'
_cod_database_code 2218677
_cod_database_fobs_code 2218677

loop_
_symmetry_equiv_pos_as_xyz
'x, y, z'
'-x, y+1/2, -z'
'-x, -y, -z'
'x, -y-1/2, z'

loop_
_atom_site_type_symbol
_atom_site_label
_atom_site_fract_x
_atom_site_fract_y
_atom_site_fract_z
_atom_site_U_iso_or_equiv
_atom_site_adp_type
_atom_site_calc_flag
_atom_site_refinement_flags
_atom_site_occupancy
Ni Ni1 0.45214(16) 0.7500 0.22234(6) 0.0554(3) Uani d S 1
Cl Cl1 0.7422(3) 0.7500 0.39091(12) 0.0566(4) Uani d S 1
Cl Cl2 0.5444(3) 0.7500 0.01676(12) 0.0654(5) Uani d S 1
N N1 0.2418(6) 0.6191(2) 0.2414(3) 0.0443(8) Uani d . 1
C C1 0.2869(7) 0.5560(3) 0.3416(3) 0.0501(10) Uani d . 1
H H1 0.4209 0.5719 0.4013 0.060 Uiso calc R 1
C C3 -0.0579(7) 0.4430(3) 0.2738(3) 0.0445(10) Uani d . 1
C C5 0.0501(8) 0.5930(3) 0.1581(3) 0.0555(11) Uani d . 1
H H5 0.0171 0.6349 0.0871 0.067 Uiso calc R 1
C C4 -0.1015(8) 0.5079(3) 0.1707(3) 0.0546(11) Uani d . 1
H H4 -0.2344 0.4939 0.1097 0.066 Uiso calc R 1
C C2 0.1436(8) 0.4690(3) 0.3594(3) 0.0521(11) Uani d . 1
H H2 0.1827 0.4271 0.4300 0.063 Uiso calc R 1
C C7 -0.0598(10) 0.2500 0.2643(4) 0.0462(14) Uani d S 1
H H7A -0.0175 0.2500 0.1755 0.055 Uiso calc SR 1
H H7B 0.1005 0.2500 0.3169 0.055 Uiso calc SR 1
C C6 -0.2131(7) 0.3473(3) 0.2915(3) 0.0521(11) Uani d . 1
H H6A -0.3677 0.3495 0.2347 0.063 Uiso calc R 1
H H6B -0.2658 0.3448 0.3786 0.063 Uiso calc R 1

loop_
_atom_site_aniso_label
_atom_site_aniso_U_11
_atom_site_aniso_U_22
_atom_site_aniso_U_33
_atom_site_aniso_U_12
_atom_site_aniso_U_13
_atom_site_aniso_U_23
Ni1 0.0726(7) 0.0426(4) 0.0503(4) 0.000 -0.0005(4) 0.000
Cl1 0.0671(12) 0.0479(8) 0.0534(8) 0.000 -0.0083(7) 0.000
Cl2 0.0733(13) 0.0780(10) 0.0444(8) 0.000 -0.0006(7) 0.000
N1 0.052(2) 0.0332(17) 0.0466(17) 0.0034(16) -0.0023(16) -0.0024(14)
C1 0.050(3) 0.047(2) 0.052(2) 0.003(2) -0.0080(19) 0.0003(19)
C3 0.049(3) 0.030(2) 0.055(2) 0.006(2) 0.003(2) -0.0070(17)
C5 0.070(3) 0.042(2) 0.053(2) 0.003(2) -0.009(2) 0.0027(19)
C4 0.062(3) 0.047(2) 0.052(2) 0.001(2) -0.014(2) -0.0052(19)
C2 0.066(3) 0.039(2) 0.050(2) 0.005(2) -0.007(2) 0.0072(18)
C7 0.054(4) 0.034(3) 0.051(3) 0.000 0.000(3) 0.000
C6 0.046(3) 0.043(2) 0.068(3) -0.001(2) 0.004(2) -0.0085(19)

loop_
_atom_type_symbol
_atom_type_description
_atom_type_scat_dispersion_real
_atom_type_scat_dispersion_imag
_atom_type_scat_source
C C 0.0033 0.0016 'International Tables Vol C Tables 4.2.6.8 and 6.1.1.4'
H H 0.0000 0.0000 'International Tables Vol C Tables 4.2.6.8 and 6.1.1.4'
N N 0.0061 0.0033 'International Tables Vol C Tables 4.2.6.8 and 6.1.1.4'
Ni Ni 0.3393 1.1124 'International Tables Vol C Tables 4.2.6.8 and 6.1.1.4'
Cl Cl 0.1484 0.1585 'International Tables Vol C Tables 4.2.6.8 and 6.1.1.4'

loop_
_geom_angle_atom_site_label_1
_geom_angle_atom_site_label_2
_geom_angle_atom_site_label_3
_geom_angle_site_symmetry_1
_geom_angle_site_symmetry_3
_geom_angle
N1 Ni1 N1 . 4_575 113.06(17)
N1 Ni1 Cl2 . . 104.07(8)
N1 Ni1 Cl2 4_575 . 104.07(8)
N1 Ni1 Cl1 . . 105.05(9)
N1 Ni1 Cl1 4_575 . 105.05(9)
Cl2 Ni1 Cl1 . . 125.74(7)
C5 N1 C1 . . 116.6(3)
C5 N1 Ni1 . . 122.2(2)
C1 N1 Ni1 . . 121.1(3)
N1 C1 C2 . . 122.6(3)
N1 C1 H1 . . 118.7
C2 C1 H1 . . 118.7
C2 C3 C4 . . 116.3(4)
C2 C3 C6 . . 120.9(3)
C4 C3 C6 . . 122.7(4)
N1 C5 C4 . . 123.7(3)
N1 C5 H5 . . 118.1
C4 C5 H5 . . 118.1
C5 C4 C3 . . 120.1(4)
C5 C4 H4 . . 119.9
C3 C4 H4 . . 119.9
C1 C2 C3 . . 120.5(3)
C1 C2 H2 . . 119.7
C3 C2 H2 . . 119.7
C6 C7 C6 4_565 . 111.3(4)
C6 C7 H7A 4_565 . 109.4
C6 C7 H7A . . 109.4
C6 C7 H7B 4_565 . 109.4
C6 C7 H7B . . 109.4
H7A C7 H7B . . 108.0
C3 C6 C7 . . 111.7(3)
C3 C6 H6A . . 109.3
C7 C6 H6A . . 109.3
C3 C6 H6B . . 109.3
C7 C6 H6B . . 109.3
H6A C6 H6B . . 107.9

loop_
_geom_bond_atom_site_label_1
_geom_bond_atom_site_label_2
_geom_bond_site_symmetry_2
_geom_bond_distance
Ni1 N1 . 2.036(3)
Ni1 N1 4_575 2.036(3)
Ni1 Cl2 . 2.2384(16)
Ni1 Cl1 . 2.2503(16)
N1 C5 . 1.327(4)
N1 C1 . 1.341(4)
C1 C2 . 1.372(5)
C1 H1 . 0.9300
C3 C2 . 1.377(5)
C3 C4 . 1.378(4)
C3 C6 . 1.499(5)
C5 C4 . 1.366(5)
C5 H5 . 0.9300
C4 H4 . 0.9300
C2 H2 . 0.9300
C7 C6 4_565 1.529(4)
C7 C6 . 1.529(4)
C7 H7A . 0.9700
C7 H7B . 0.9700
C6 H6A . 0.9700
C6 H6B . 0.9700
